data_7119057
loop_
_publ_author_name
'Demyan E. Prokopchuk'
'Alan J. Lough'
'Rafael E. Rodriguez-Lugo'
'Robert H. Morris'
'Hansjorg Grutzmacher'

_publ_section_title
;
 Insights into metal-ligand hydrogen transfer: a square-planar ruthenate
 complex supported by a tetradentate amino-amido-diolefin ligand
;
_journal_name_full Chem.Commun.
_journal_page_first 6138
_journal_volume 52
_journal_year 2016
_chemical_formula_moiety 'C36 H33 N2 Ru, C16 H32 K O7, C4 H8 O'
_chemical_formula_sum 'C56 H73 K N2 O8 Ru'
_chemical_formula_weight 1042.33
_space_group_crystal_system monoclinic
_space_group_IT_number 14
_space_group_name_Hall '-P 2ybc'
_space_group_name_H-M_alt 'P 1 21/c 1'
_symmetry_space_group_name_Hall '-P 2ybc'
_symmetry_space_group_name_H-M 'P 1 21/c 1'
_atom_sites_solution_hydrogens geom
_audit_creation_method SHELXL-2014/7
_audit_update_record
;
2016-01-01 deposited with the CCDC.
2016-04-01 downloaded from the CCDC.
;
_cell_angle_alpha 90
_cell_angle_beta 95.965(2)
_cell_angle_gamma 90
_cell_formula_units_Z 4
_cell_length_a 11.8733(6)
_cell_length_b 24.8708(12)
_cell_length_c 17.2324(9)
_cell_measurement_reflns_used 9919
_cell_measurement_temperature 147(2)
_cell_measurement_theta_max 24.48
_cell_measurement_theta_min 2.38
_cell_volume 5061.1(4)
_computing_cell_refinement APEX2
_computing_data_collection 'APEX2 (Bruker, 2014)'
_computing_data_reduction 'SAINT (Bruker, 2014)'
_computing_molecular_graphics 'PLATON (Spek, 2009)'
_computing_publication_material 'SHELXTL (Sheldrick, 2008)'
_computing_structure_refinement 'SHELXL-2014/7 (Sheldrick, 2015)'
_computing_structure_solution 'SHELXT (Sheldrick, 2008)'
_diffrn_ambient_temperature 147(2)
_diffrn_measured_fraction_theta_full 1.000
_diffrn_measured_fraction_theta_max 0.999
_diffrn_measurement_device_type 'Bruker Kappa APEX-DUO CCD'
_diffrn_measurement_method '\f and \w scans'
_diffrn_radiation_type MoK\a
_diffrn_radiation_wavelength 0.71073
_diffrn_reflns_av_R_equivalents 0.0668
_diffrn_reflns_av_unetI/netI 0.0573
_diffrn_reflns_Laue_measured_fraction_full 1.000
_diffrn_reflns_Laue_measured_fraction_max 0.999
_diffrn_reflns_limit_h_max 15
_diffrn_reflns_limit_h_min -13
_diffrn_reflns_limit_k_max 32
_diffrn_reflns_limit_k_min -32
_diffrn_reflns_limit_l_max 22
_diffrn_reflns_limit_l_min -22
_diffrn_reflns_number 72232
_diffrn_reflns_point_group_measured_fraction_full 1.000
_diffrn_reflns_point_group_measured_fraction_max 0.999
_diffrn_reflns_theta_full 25.242
_diffrn_reflns_theta_max 27.517
_diffrn_reflns_theta_min 1.443
_diffrn_source 'sealed tube with Bruker Triumph monochromator'
_exptl_absorpt_coefficient_mu 0.449
_exptl_absorpt_correction_T_max 0.7456
_exptl_absorpt_correction_T_min 0.6925
_exptl_absorpt_correction_type multi-scan
_exptl_absorpt_process_details 'SADABS (Sheldrick, 1996)'
_exptl_crystal_colour orange
_exptl_crystal_density_diffrn 1.368
_exptl_crystal_description needle
_exptl_crystal_F_000 2200
_exptl_crystal_size_max 0.290
_exptl_crystal_size_mid 0.170
_exptl_crystal_size_min 0.130
_refine_diff_density_max 1.082
_refine_diff_density_min -0.668
_refine_diff_density_rms 0.078
_refine_ls_extinction_coef .
_refine_ls_extinction_method none
_refine_ls_goodness_of_fit_ref 1.051
_refine_ls_hydrogen_treatment constr
_refine_ls_matrix_type full
_refine_ls_number_parameters 674
_refine_ls_number_reflns 11653
_refine_ls_number_restraints 29
_refine_ls_restrained_S_all 1.053
_refine_ls_R_factor_all 0.0992
_refine_ls_R_factor_gt 0.0544
_refine_ls_shift/su_max 0.003
_refine_ls_shift/su_mean 0.000
_refine_ls_structure_factor_coef Fsqd
_refine_ls_weighting_details 'w=1/[\s^2^(Fo^2^)+(0.0350P)^2^+8.7239P] where P=(Fo^2^+2Fc^2^)/3'
_refine_ls_weighting_scheme calc
_refine_ls_wR_factor_gt 0.1057
_refine_ls_wR_factor_ref 0.1245
_reflns_Friedel_coverage 0.000
_reflns_Friedel_fraction_full .
_reflns_Friedel_fraction_max .
_reflns_number_gt 7868
_reflns_number_total 11653
_reflns_threshold_expression 'I > 2\s(I)'
_cod_data_source_file c6cc00041j2.cif
_cod_data_source_block Complex4
_cod_database_code 7119057
_shelx_shelxl_version_number 2014/7
_shelx_space_group_comment
; 
The symmetry employed for this shelxl refinement is uniquely defined 
by the following loop, which should always be used as a source of 
symmetry information in preference to the above space-group names. 
They are only intended as comments. 
;
_shelx_estimated_absorpt_t_min 0.881
_shelx_estimated_absorpt_t_max 0.944

loop_
_space_group_symop_operation_xyz
'x, y, z'
'-x, y+1/2, -z+1/2'
'-x, -y, -z'
'x, -y-1/2, z-1/2'

loop_
_atom_site_label
_atom_site_type_symbol
_atom_site_fract_x
_atom_site_fract_y
_atom_site_fract_z
_atom_site_U_iso_or_equiv
_atom_site_adp_type
_atom_site_occupancy
_atom_site_site_symmetry_order
_atom_site_calc_flag
_atom_site_refinement_flags_posn
_atom_site_refinement_flags_adp
_atom_site_refinement_flags_occupancy
_atom_site_disorder_assembly
_atom_site_disorder_group
Ru1 Ru 0.65929(2) 0.41688(2) 0.72092(2) 0.03106(9) Uani 1 1 d D . . . .
N1 N 0.5504(4) 0.3630(2) 0.7689(3) 0.0329(14) Uiso 0.600(7) 1 d D . P A 1
H1 H 0.5966 0.3316 0.7899 0.039 Uiso 0.600(7) 1 calc R U P A 1
N2 N 0.6713(5) 0.4441(3) 0.8304(2) 0.0365(16) Uiso 0.600(7) 1 d D . P A 1
C1 C 0.5055(6) 0.3908(3) 0.8366(4) 0.026(2) Uiso 0.600(7) 1 d . . P A 1
H1A H 0.4559 0.4211 0.8157 0.031 Uiso 0.600(7) 1 calc R U P A 1
C2 C 0.6093(6) 0.4148(3) 0.8847(4) 0.0253(18) Uiso 0.600(7) 1 d . . P A 1
H2A H 0.6577 0.3850 0.9084 0.030 Uiso 0.600(7) 1 calc R U P A 1
C3 C 0.5660(5) 0.4483(2) 0.9495(3) 0.0323(15) Uiso 0.600(7) 1 d . . P A 1
H3A H 0.6318 0.4612 0.9845 0.039 Uiso 0.600(7) 1 calc R U P A 1
H3B H 0.5265 0.4803 0.9258 0.039 Uiso 0.600(7) 1 calc R U P A 1
C4 C 0.4888(7) 0.4200(3) 0.9966(4) 0.0380(19) Uiso 0.600(7) 1 d . . P A 1
H4A H 0.4531 0.4469 1.0286 0.046 Uiso 0.600(7) 1 calc R U P A 1
H4B H 0.5344 0.3957 1.0330 0.046 Uiso 0.600(7) 1 calc R U P A 1
C5 C 0.3982(6) 0.3880(3) 0.9535(4) 0.0344(15) Uiso 0.600(7) 1 d . . P A 1
H5A H 0.3373 0.4126 0.9320 0.041 Uiso 0.600(7) 1 calc R U P A 1
H5B H 0.3656 0.3635 0.9904 0.041 Uiso 0.600(7) 1 calc R U P A 1
C6 C 0.4369(5) 0.3553(3) 0.8877(4) 0.0285(15) Uiso 0.600(7) 1 d . . P A 1
H6A H 0.3703 0.3402 0.8556 0.034 Uiso 0.600(7) 1 calc R U P A 1
H6B H 0.4844 0.3249 0.9092 0.034 Uiso 0.600(7) 1 calc R U P A 1
N1A N 0.5117(5) 0.3877(3) 0.7593(4) 0.0252(18) Uiso 0.400(7) 1 d D . P A 2
H1A1 H 0.4569 0.4182 0.7509 0.030 Uiso 0.400(7) 1 calc R U P A 2
N2A N 0.6967(6) 0.4282(3) 0.8357(2) 0.0148(16) Uiso 0.400(7) 1 d D . P A 2
C1A C 0.5229(10) 0.3792(5) 0.8425(6) 0.028(3) Uiso 0.400(7) 1 d . . P A 2
H1AA H 0.5677 0.3457 0.8545 0.033 Uiso 0.400(7) 1 calc R U P A 2
C2A C 0.5911(9) 0.4274(5) 0.8787(6) 0.024(3) Uiso 0.400(7) 1 d . . P A 2
H2AA H 0.5470 0.4612 0.8662 0.028 Uiso 0.400(7) 1 calc R U P A 2
C3A C 0.6119(9) 0.4215(5) 0.9663(6) 0.045(3) Uiso 0.400(7) 1 d . . P A 2
H3AA H 0.6706 0.3936 0.9781 0.054 Uiso 0.400(7) 1 calc R U P A 2
H3AB H 0.6431 0.4558 0.9882 0.054 Uiso 0.400(7) 1 calc R U P A 2
C4A C 0.5133(9) 0.4072(4) 1.0069(6) 0.030(3) Uiso 0.400(7) 1 d . . P A 2
H4AA H 0.4698 0.4405 1.0143 0.035 Uiso 0.400(7) 1 calc R U P A 2
H4AB H 0.5411 0.3935 1.0594 0.035 Uiso 0.400(7) 1 calc R U P A 2
C5A C 0.4351(11) 0.3669(5) 0.9681(7) 0.056(3) Uiso 0.400(7) 1 d . . P A 2
H5AA H 0.3621 0.3688 0.9911 0.067 Uiso 0.400(7) 1 calc R U P A 2
H5AB H 0.4672 0.3306 0.9790 0.067 Uiso 0.400(7) 1 calc R U P A 2
C6A C 0.4120(9) 0.3744(5) 0.8775(6) 0.043(3) Uiso 0.400(7) 1 d . . P A 2
H6AA H 0.3689 0.3433 0.8543 0.051 Uiso 0.400(7) 1 calc R U P A 2
H6AB H 0.3662 0.4072 0.8657 0.051 Uiso 0.400(7) 1 calc R U P A 2
C7 C 0.5800(3) 0.40980(15) 0.60519(19) 0.0354(8) Uani 1 1 d . . . . .
H7A H 0.6102 0.4355 0.5678 0.043 Uiso 1 1 calc R U . . .
C8 C 0.6530(3) 0.36408(15) 0.62363(19) 0.0362(8) Uani 1 1 d . . . . .
H8A H 0.7235 0.3651 0.5966 0.043 Uiso 1 1 calc R U . . .
C10 C 0.6130(3) 0.30919(16) 0.6361(2) 0.0419(9) Uani 1 1 d . . . . .
C11 C 0.6716(4) 0.26565(18) 0.6083(3) 0.0564(12) Uani 1 1 d . . . . .
H11 H 0.7365 0.2726 0.5819 0.068 Uiso 1 1 calc R U . . .
C12 C 0.6387(5) 0.2129(2) 0.6178(3) 0.0749(17) Uani 1 1 d . . . . .
H12 H 0.6813 0.1845 0.5984 0.090 Uiso 1 1 calc R U . . .
C13 C 0.5457(5) 0.2015(2) 0.6548(3) 0.0804(19) Uani 1 1 d . . . . .
H13 H 0.5219 0.1654 0.6604 0.097 Uiso 1 1 calc R U . . .
C14 C 0.4863(4) 0.2436(2) 0.6842(3) 0.0654(15) Uani 1 1 d . . . . .
H14 H 0.4220 0.2358 0.7107 0.078 Uiso 1 1 calc R U . . .
C15 C 0.5185(3) 0.29696(17) 0.6758(2) 0.0467(10) Uani 1 1 d . . . . .
C16 C 0.3952(3) 0.37776(16) 0.6506(2) 0.0452(10) Uani 1 1 d . . . . .
C17 C 0.2775(4) 0.3812(2) 0.6436(3) 0.0670(15) Uani 1 1 d . . . . .
H17A H 0.2366 0.3604 0.6774 0.080 Uiso 1 1 calc R U . . .
C18 C 0.2186(4) 0.4141(2) 0.5891(4) 0.0853(19) Uani 1 1 d . . . . .
H18A H 0.1383 0.4162 0.5861 0.102 Uiso 1 1 calc R U . . .
C19 C 0.2764(4) 0.4435(2) 0.5394(4) 0.0725(16) Uani 1 1 d . . . . .
H19A H 0.2362 0.4658 0.5011 0.087 Uiso 1 1 calc R U . . .
C20 C 0.3936(4) 0.44100(16) 0.5446(3) 0.0493(11) Uani 1 1 d . . . . .
H20A H 0.4326 0.4617 0.5095 0.059 Uiso 1 1 calc R U . . .
C21 C 0.4563(3) 0.40877(15) 0.6004(2) 0.0388(9) Uani 1 1 d . . . . .
C22 C 0.7451(3) 0.48672(14) 0.6895(2) 0.0328(8) Uani 1 1 d . . . . .
H22A H 0.7286 0.4961 0.6330 0.039 Uiso 1 1 calc R U . . .
C23 C 0.8244(3) 0.44332(14) 0.7028(2) 0.0347(8) Uani 1 1 d . . . . .
H23A H 0.8518 0.4289 0.6540 0.042 Uiso 1 1 calc R U . . .
C25 C 0.9085(3) 0.43932(15) 0.7714(3) 0.0429(9) Uani 1 1 d . . . . .
C26 C 1.0170(4) 0.41959(18) 0.7616(3) 0.0671(14) Uani 1 1 d . . . . .
H26A H 1.0357 0.4114 0.7106 0.081 Uiso 1 1 calc R U . . .
C27 C 1.0970(4) 0.4118(2) 0.8247(5) 0.097(2) Uani 1 1 d . . . . .
H27A H 1.1698 0.3984 0.8165 0.117 Uiso 1 1 calc R U . . .
C28 C 1.0730(5) 0.4232(2) 0.8988(5) 0.095(2) Uani 1 1 d . . . . .
H28A H 1.1275 0.4164 0.9421 0.114 Uiso 1 1 calc R U . . .
C29 C 0.9685(4) 0.44456(18) 0.9102(3) 0.0670(15) Uani 1 1 d . . . . .
H29A H 0.9526 0.4537 0.9614 0.080 Uiso 1 1 calc R U . . .
C30 C 0.8858(3) 0.45293(15) 0.8473(2) 0.0417(9) Uani 1 1 d . . . . .
C31 C 0.7401(3) 0.53350(15) 0.7413(2) 0.0356(8) Uani 1 1 d . . . . .
C32 C 0.7202(3) 0.58452(17) 0.7096(3) 0.0504(10) Uani 1 1 d . . . . .
H32A H 0.7119 0.5888 0.6546 0.061 Uiso 1 1 calc R U . . .
C33 C 0.7123(4) 0.62956(19) 0.7569(4) 0.0691(15) Uani 1 1 d . . . . .
H33A H 0.6998 0.6641 0.7340 0.083 Uiso 1 1 calc R U . . .
C34 C 0.7227(4) 0.6240(2) 0.8362(4) 0.0705(16) Uani 1 1 d . . . . .
H34A H 0.7158 0.6546 0.8685 0.085 Uiso 1 1 calc R U . . .
C35 C 0.7430(3) 0.57446(19) 0.8690(3) 0.0538(12) Uani 1 1 d . . . . .
H35A H 0.7512 0.5711 0.9242 0.065 Uiso 1 1 calc R U . . .
C36 C 0.7517(3) 0.52907(15) 0.8237(2) 0.0385(9) Uani 1 1 d . . . . .
K1 K 0.77413(7) 0.16278(3) 0.77296(5) 0.03797(19) Uiso 1 1 d . . . . .
O1 O 0.9265(3) 0.24550(19) 0.7510(3) 0.0546(12) Uani 0.697(4) 1 d . . P B 1
O2 O 0.7467(3) 0.26468(16) 0.8439(3) 0.0448(11) Uani 0.697(4) 1 d . . P B 1
O3 O 0.6358(3) 0.16878(15) 0.8915(2) 0.0378(10) Uani 0.697(4) 1 d . . P B 1
O4 O 0.6215(3) 0.08068(15) 0.7919(2) 0.0463(11) Uani 0.697(4) 1 d . . P B 1
O5 O 0.7934(4) 0.06634(17) 0.6960(3) 0.0586(13) Uani 0.697(4) 1 d . . P B 1
O6 O 0.9214(4) 0.1551(2) 0.6555(3) 0.0611(14) Uani 0.697(4) 1 d . . P B 1
C9 C 0.4550(4) 0.3415(2) 0.7112(2) 0.0564(13) Uani 0.697(4) 1 d . . P A 1
H9 H 0.3968 0.3249 0.7416 0.068 Uiso 0.697(4) 1 calc R U P B 1
C24 C 0.7721(3) 0.47491(17) 0.8618(2) 0.0434(10) Uani 0.697(4) 1 d . . P A 1
H24 H 0.7702 0.4792 0.9193 0.052 Uiso 0.697(4) 1 calc R U P B 1
C37 C 1.0152(6) 0.1897(3) 0.6648(5) 0.071(2) Uani 0.697(4) 1 d . . P B 1
H37A H 1.0540 0.1895 0.6166 0.086 Uiso 0.697(4) 1 calc R U P B 1
H37B H 1.0695 0.1768 0.7083 0.086 Uiso 0.697(4) 1 calc R U P B 1
C38 C 0.9797(6) 0.2456(3) 0.6813(6) 0.061(2) Uani 0.697(4) 1 d . . P B 1
H38A H 1.0466 0.2696 0.6871 0.073 Uiso 0.697(4) 1 calc R U P B 1
H38B H 0.9264 0.2591 0.6376 0.073 Uiso 0.697(4) 1 calc R U P B 1
C39 C 0.8904(6) 0.2979(2) 0.7730(5) 0.064(2) Uani 0.697(4) 1 d . . P B 1
H39A H 0.8306 0.3114 0.7335 0.077 Uiso 0.697(4) 1 calc R U P B 1
H39B H 0.9550 0.3233 0.7757 0.077 Uiso 0.697(4) 1 calc R U P B 1
C40 C 0.8465(6) 0.2947(4) 0.8494(7) 0.059(2) Uani 0.697(4) 1 d . . P B 1
H40A H 0.9037 0.2776 0.8875 0.071 Uiso 0.697(4) 1 calc R U P B 1
H40B H 0.8316 0.3313 0.8683 0.071 Uiso 0.697(4) 1 calc R U P B 1
C41 C 0.7097(6) 0.2562(3) 0.9190(4) 0.0519(18) Uani 0.697(4) 1 d . . P B 1
H41A H 0.6920 0.2911 0.9426 0.062 Uiso 0.697(4) 1 calc R U P B 1
H41B H 0.7699 0.2383 0.9537 0.062 Uiso 0.697(4) 1 calc R U P B 1
C42 C 0.6066(9) 0.2218(3) 0.9091(6) 0.047(2) Uani 0.697(4) 1 d . . P B 1
H42A H 0.5690 0.2221 0.9578 0.057 Uiso 0.697(4) 1 calc R U P B 1
H42B H 0.5527 0.2362 0.8665 0.057 Uiso 0.697(4) 1 calc R U P B 1
C43 C 0.5404(5) 0.1332(3) 0.8851(4) 0.0459(15) Uani 0.697(4) 1 d . . P B 1
H43A H 0.4820 0.1466 0.8446 0.055 Uiso 0.697(4) 1 calc R U P B 1
H43B H 0.5070 0.1320 0.9354 0.055 Uiso 0.697(4) 1 calc R U P B 1
C44 C 0.5764(9) 0.0781(4) 0.8641(7) 0.049(2) Uani 0.697(4) 1 d . . P B 1
H44A H 0.6344 0.0644 0.9048 0.059 Uiso 0.697(4) 1 calc R U P B 1
H44B H 0.5108 0.0534 0.8605 0.059 Uiso 0.697(4) 1 calc R U P B 1
C45 C 0.6494(8) 0.0285(3) 0.7658(4) 0.062(2) Uani 0.697(4) 1 d . . P B 1
H45A H 0.5817 0.0051 0.7618 0.074 Uiso 0.697(4) 1 calc R U P B 1
H45B H 0.7084 0.0121 0.8032 0.074 Uiso 0.697(4) 1 calc R U P B 1
C46 C 0.6929(10) 0.0344(4) 0.6861(6) 0.073(3) Uani 0.697(4) 1 d . . P B 1
H46A H 0.7099 -0.0014 0.6650 0.088 Uiso 0.697(4) 1 calc R U P B 1
H46B H 0.6351 0.0521 0.6491 0.088 Uiso 0.697(4) 1 calc R U P B 1
C47 C 0.8460(7) 0.0687(3) 0.6260(4) 0.070(2) Uani 0.697(4) 1 d . U P B 1
H47A H 0.7929 0.0843 0.5839 0.084 Uiso 0.697(4) 1 calc R U P B 1
H47B H 0.8659 0.0319 0.6102 0.084 Uiso 0.697(4) 1 calc R U P B 1
C48 C 0.9537(8) 0.1034(3) 0.6383(5) 0.063(3) Uani 0.697(4) 1 d . U P B 1
H48A H 1.0059 0.0888 0.6818 0.076 Uiso 0.697(4) 1 calc R U P B 1
H48B H 0.9933 0.1034 0.5905 0.076 Uiso 0.697(4) 1 calc R U P B 1
O1A O 0.8750(15) 0.2588(8) 0.8037(11) 0.127(6) Uiso 0.303(4) 1 d D . P B 2
O2A O 0.6999(10) 0.2217(5) 0.8905(7) 0.071(3) Uiso 0.303(4) 1 d D . P B 2
O3A O 0.5874(8) 0.1249(3) 0.8422(5) 0.045(3) Uiso 0.303(4) 1 d D . P B 2
O4A O 0.7003(8) 0.0532(4) 0.7531(6) 0.050(3) Uiso 0.303(4) 1 d D . P B 2
O5A O 0.8499(10) 0.0953(5) 0.6507(7) 0.062(3) Uiso 0.303(4) 1 d D . P B 2
O6A O 0.944(2) 0.1969(9) 0.6843(13) 0.153(8) Uiso 0.303(4) 1 d D . P B 2
C9A C 0.4550(4) 0.3415(2) 0.7112(2) 0.0564(13) Uani 0.303(4) 1 d . . P A 2
H9A H 0.3970 0.3250 0.7418 0.068 Uiso 0.303(4) 1 calc R U P B 2
C24A C 0.7721(3) 0.47491(17) 0.8618(2) 0.0434(10) Uani 0.303(4) 1 d . . P A 2
H24A H 0.7708 0.4794 0.9194 0.052 Uiso 0.303(4) 1 calc R U P B 2
C37A C 0.987(3) 0.2385(14) 0.701(2) 0.21(3) Uiso 0.303(4) 1 d D . P B 2
H37C H 0.9857 0.2587 0.6513 0.258 Uiso 0.303(4) 1 calc R U P B 2
H37D H 1.0681 0.2300 0.7166 0.258 Uiso 0.303(4) 1 calc R U P B 2
C38A C 0.9559(16) 0.2766(7) 0.7575(10) 0.167(17) Uiso 0.303(4) 1 d D . P B 2
H38C H 1.0247 0.2867 0.7918 0.200 Uiso 0.303(4) 1 calc R U P B 2
H38D H 0.9271 0.3094 0.7297 0.200 Uiso 0.303(4) 1 calc R U P B 2
C39A C 0.846(2) 0.2832(14) 0.866(2) 0.16(2) Uiso 0.303(4) 1 d D . P B 2
H39C H 0.8583 0.3223 0.8590 0.191 Uiso 0.303(4) 1 calc R U P B 2
H39D H 0.8978 0.2713 0.9110 0.191 Uiso 0.303(4) 1 calc R U P B 2
C40A C 0.731(2) 0.2754(11) 0.8837(18) 0.118(14) Uiso 0.303(4) 1 d D . P B 2
H40C H 0.7214 0.2940 0.9334 0.141 Uiso 0.303(4) 1 calc R U P B 2
H40D H 0.6788 0.2925 0.8424 0.141 Uiso 0.303(4) 1 calc R U P B 2
C41A C 0.586(3) 0.2126(6) 0.899(2) 0.078(13) Uiso 0.303(4) 1 d D . P B 2
H41C H 0.5387 0.2264 0.8526 0.094 Uiso 0.303(4) 1 calc R U P B 2
H41D H 0.5650 0.2324 0.9453 0.094 Uiso 0.303(4) 1 calc R U P B 2
C42A C 0.5645(14) 0.1562(5) 0.9083(9) 0.047(4) Uiso 0.303(4) 1 d D . P B 2
H42C H 0.6120 0.1428 0.9549 0.057 Uiso 0.303(4) 1 calc R U P B 2
H42D H 0.4843 0.1511 0.9175 0.057 Uiso 0.303(4) 1 calc R U P B 2
C43A C 0.578(3) 0.0711(12) 0.8504(17) 0.073(11) Uiso 0.303(4) 1 d D . P B 2
H43C H 0.5031 0.0629 0.8681 0.088 Uiso 0.303(4) 1 calc R U P B 2
H43D H 0.6367 0.0586 0.8913 0.088 Uiso 0.303(4) 1 calc R U P B 2
C44A C 0.5894(13) 0.0419(6) 0.7790(8) 0.050(4) Uiso 0.303(4) 1 d D . P B 2
H44C H 0.5290 0.0529 0.7382 0.060 Uiso 0.303(4) 1 calc R U P B 2
H44D H 0.5817 0.0028 0.7882 0.060 Uiso 0.303(4) 1 calc R U P B 2
C45A C 0.7264(15) 0.0279(9) 0.6917(15) 0.057(7) Uiso 0.303(4) 1 d D . P B 2
H45C H 0.6669 0.0354 0.6484 0.068 Uiso 0.303(4) 1 calc R U P B 2
H45D H 0.7245 -0.0112 0.7025 0.068 Uiso 0.303(4) 1 calc R U P B 2
C46A C 0.8354(13) 0.0405(8) 0.6649(12) 0.080(6) Uiso 0.303(4) 1 d D . P B 2
H46C H 0.8963 0.0283 0.7047 0.096 Uiso 0.303(4) 1 calc R U P B 2
H46D H 0.8432 0.0202 0.6163 0.096 Uiso 0.303(4) 1 calc R U P B 2
C47A C 0.957(3) 0.1094(7) 0.634(3) 0.18(2) Uiso 0.303(4) 1 d D . P B 2
H47C H 0.9775 0.0883 0.5885 0.214 Uiso 0.303(4) 1 calc R U P B 2
H47D H 1.0129 0.1017 0.6789 0.214 Uiso 0.303(4) 1 calc R U P B 2
C48A C 0.958(2) 0.1662(7) 0.6154(15) 0.112(9) Uiso 0.303(4) 1 d D . P B 2
H48C H 1.0310 0.1758 0.5957 0.134 Uiso 0.303(4) 1 calc R U P B 2
H48D H 0.8963 0.1746 0.5742 0.134 Uiso 0.303(4) 1 calc R U P B 2
O7 O 0.9385(3) 0.14625(16) 0.8992(2) 0.0876(12) Uani 1 1 d . . . . .
C49 C 1.0163(7) 0.1141(3) 0.8751(4) 0.111(3) Uani 1 1 d . . . . .
H49A H 1.0909 0.1217 0.9043 0.133 Uiso 1 1 calc R U . . .
H49B H 1.0226 0.1200 0.8189 0.133 Uiso 1 1 calc R U . . .
C50 C 0.9828(7) 0.0586(3) 0.8885(4) 0.108(2) Uani 1 1 d . . . . .
H50A H 1.0495 0.0350 0.9005 0.130 Uiso 1 1 calc R U . . .
H50B H 0.9345 0.0439 0.8431 0.130 Uiso 1 1 calc R U . . .
C51 C 0.9159(5) 0.0657(2) 0.9599(5) 0.104(2) Uani 1 1 d . . . . .
H51A H 0.8398 0.0492 0.9502 0.124 Uiso 1 1 calc R U . . .
H51B H 0.9566 0.0489 1.0068 0.124 Uiso 1 1 calc R U . . .
C52 C 0.9072(5) 0.1245(2) 0.9700(3) 0.0758(16) Uani 1 1 d . . . . .
H52A H 0.8288 0.1350 0.9783 0.091 Uiso 1 1 calc R U . . .
H52B H 0.9592 0.1370 1.0150 0.091 Uiso 1 1 calc R U . . .
O1S O 0.2919(4) 0.26886(19) 0.4038(3) 0.1066(14) Uani 1 1 d . . . . .
C1S C 0.1877(5) 0.2412(3) 0.3934(4) 0.112(3) Uani 1 1 d . . . . .
H1SA H 0.1958 0.2081 0.3626 0.134 Uiso 1 1 calc R U . . .
H1SB H 0.1294 0.2642 0.3647 0.134 Uiso 1 1 calc DR U . . .
C2S C 0.1531(6) 0.2273(3) 0.4709(4) 0.106(2) Uani 1 1 d . . . . .
H2SA H 0.0707 0.2328 0.4720 0.127 Uiso 1 1 calc R U . . .
H2SB H 0.1715 0.1894 0.4840 0.127 Uiso 1 1 calc R U . . .
C3S C 0.2161(5) 0.2629(2) 0.5247(3) 0.0849(17) Uani 1 1 d . . . . .
H3SA H 0.2461 0.2432 0.5723 0.102 Uiso 1 1 calc R U . . .
H3SB H 0.1671 0.2925 0.5399 0.102 Uiso 1 1 calc R U . . .
C4S C 0.3091(4) 0.2842(2) 0.4843(3) 0.0809(17) Uani 1 1 d . . . . .
H4SA H 0.3114 0.3239 0.4887 0.097 Uiso 1 1 calc R U . . .
H4SB H 0.3822 0.2698 0.5084 0.097 Uiso 1 1 calc R U . . .

loop_
_atom_site_aniso_label
_atom_site_aniso_U_11
_atom_site_aniso_U_22
_atom_site_aniso_U_33
_atom_site_aniso_U_23
_atom_site_aniso_U_13
_atom_site_aniso_U_12
Ru1 0.03140(15) 0.03840(16) 0.02369(13) -0.00355(13) 0.00436(10) -0.01200(14)
C7 0.040(2) 0.042(2) 0.0244(16) -0.0045(15) 0.0036(14) -0.0110(17)
C8 0.035(2) 0.050(2) 0.0234(17) -0.0082(16) 0.0045(15) -0.0091(17)
C10 0.045(2) 0.047(2) 0.0299(19) -0.0020(17) -0.0120(17) -0.0040(19)
C11 0.054(3) 0.053(3) 0.058(3) -0.006(2) -0.018(2) 0.001(2)
C12 0.071(4) 0.048(3) 0.095(4) -0.004(3) -0.040(3) 0.006(3)
C13 0.084(4) 0.044(3) 0.100(4) 0.026(3) -0.051(3) -0.016(3)
C14 0.065(3) 0.068(3) 0.055(3) 0.028(3) -0.029(2) -0.032(3)
C15 0.048(2) 0.059(3) 0.0289(19) 0.0082(18) -0.0136(17) -0.023(2)
C16 0.041(2) 0.046(2) 0.050(2) -0.0274(19) 0.0146(18) -0.0157(18)
C17 0.046(3) 0.066(3) 0.094(4) -0.040(3) 0.029(3) -0.016(2)
C18 0.036(3) 0.074(4) 0.147(6) -0.045(4) 0.014(3) 0.001(3)
C19 0.051(3) 0.057(3) 0.106(4) -0.031(3) -0.008(3) 0.013(2)
C20 0.049(3) 0.040(2) 0.056(3) -0.021(2) -0.004(2) 0.0001(19)
C21 0.040(2) 0.037(2) 0.040(2) -0.0171(17) 0.0052(16) -0.0062(17)
C22 0.036(2) 0.036(2) 0.0268(17) 0.0020(15) 0.0048(14) -0.0081(16)
C23 0.0324(19) 0.037(2) 0.037(2) -0.0081(16) 0.0155(15) -0.0089(16)
C25 0.032(2) 0.0296(19) 0.066(3) -0.0043(19) 0.0008(18) -0.0073(16)
C26 0.036(2) 0.045(3) 0.118(4) -0.020(3) 0.000(3) -0.002(2)
C27 0.040(3) 0.057(3) 0.185(7) -0.025(4) -0.030(4) 0.004(2)
C28 0.071(4) 0.054(3) 0.145(6) 0.008(4) -0.062(4) -0.004(3)
C29 0.073(3) 0.046(3) 0.073(3) 0.011(2) -0.031(3) -0.028(2)
C30 0.042(2) 0.034(2) 0.047(2) 0.0058(17) -0.0104(18) -0.0155(17)
C31 0.0264(18) 0.036(2) 0.044(2) -0.0058(16) 0.0021(15) -0.0054(15)
C32 0.040(2) 0.043(2) 0.066(3) 0.000(2) -0.0023(19) -0.004(2)
C33 0.051(3) 0.037(3) 0.117(5) -0.010(3) -0.001(3) 0.005(2)
C34 0.047(3) 0.062(3) 0.102(4) -0.047(3) 0.007(3) -0.001(2)
C35 0.033(2) 0.064(3) 0.067(3) -0.031(2) 0.0141(19) -0.012(2)
C36 0.0246(18) 0.045(2) 0.046(2) -0.0179(18) 0.0074(16) -0.0095(16)
O1 0.040(2) 0.054(3) 0.070(3) 0.016(2) 0.007(2) -0.001(2)
O2 0.035(2) 0.040(2) 0.057(3) -0.008(2) -0.0052(19) -0.0019(17)
O3 0.030(2) 0.045(2) 0.040(2) 0.0062(17) 0.0095(16) 0.0092(17)
O4 0.052(2) 0.032(2) 0.053(2) 0.0089(19) 0.0019(19) -0.0032(19)
O5 0.076(3) 0.045(3) 0.056(3) -0.012(2) 0.013(2) 0.016(2)
O6 0.054(3) 0.083(4) 0.050(3) 0.005(3) 0.022(2) 0.022(3)
C9 0.051(3) 0.091(4) 0.029(2) -0.013(2) 0.0114(18) -0.045(2)
C24 0.045(2) 0.059(3) 0.0262(18) -0.0080(17) 0.0064(16) -0.028(2)
C37 0.047(4) 0.103(7) 0.069(5) 0.023(4) 0.031(4) 0.014(4)
C38 0.029(3) 0.071(5) 0.084(5) 0.032(4) 0.015(3) -0.015(3)
C39 0.038(4) 0.035(4) 0.116(7) 0.025(4) -0.002(4) -0.008(3)
C40 0.049(4) 0.036(4) 0.089(6) -0.014(4) -0.011(4) -0.004(3)
C41 0.054(4) 0.046(4) 0.054(4) -0.027(4) -0.002(3) 0.010(3)
C42 0.037(4) 0.058(4) 0.047(4) -0.011(4) 0.004(4) 0.022(3)
C43 0.034(3) 0.044(4) 0.063(4) 0.009(3) 0.021(3) 0.000(3)
C44 0.031(4) 0.054(5) 0.062(5) 0.031(4) 0.010(3) -0.003(3)
C45 0.089(6) 0.030(3) 0.066(5) 0.002(3) 0.010(4) -0.012(4)
C46 0.086(7) 0.047(5) 0.080(7) -0.017(4) -0.022(6) 0.010(5)
C47 0.105(6) 0.050(5) 0.057(4) -0.018(4) 0.020(4) 0.019(4)
C48 0.058(4) 0.089(6) 0.048(4) 0.000(3) 0.032(3) 0.037(4)
C9A 0.051(3) 0.091(4) 0.029(2) -0.013(2) 0.0114(18) -0.045(2)
C24A 0.045(2) 0.059(3) 0.0262(18) -0.0080(17) 0.0064(16) -0.028(2)
O7 0.089(3) 0.091(3) 0.086(3) 0.034(2) 0.023(2) 0.018(2)
C49 0.144(6) 0.107(5) 0.093(5) 0.041(4) 0.063(4) 0.054(5)
C50 0.131(6) 0.086(5) 0.101(5) -0.022(4) -0.024(5) 0.035(4)
C51 0.068(4) 0.076(4) 0.163(7) 0.055(4) -0.010(4) -0.015(3)
C52 0.075(4) 0.092(4) 0.064(3) 0.029(3) 0.024(3) 0.030(3)
O1S 0.119(4) 0.114(4) 0.086(3) -0.009(3) 0.012(3) -0.029(3)
C1S 0.066(4) 0.129(6) 0.135(6) -0.067(5) -0.018(4) 0.002(4)
C2S 0.081(4) 0.106(5) 0.132(6) -0.016(5) 0.014(4) -0.046(4)
C3S 0.084(4) 0.087(4) 0.084(4) 0.006(3) 0.011(3) -0.025(3)
C4S 0.063(3) 0.099(4) 0.082(4) -0.030(3) 0.015(3) -0.024(3)

loop_
_atom_type_symbol
_atom_type_description
_atom_type_scat_dispersion_real
_atom_type_scat_dispersion_imag
_atom_type_scat_source
C C 0.0033 0.0016 'International Tables Vol C Tables 4.2.6.8 and 6.1.1.4'
H H 0.0000 0.0000 'International Tables Vol C Tables 4.2.6.8 and 6.1.1.4'
K K 0.2009 0.2494 'International Tables Vol C Tables 4.2.6.8 and 6.1.1.4'
N N 0.0061 0.0033 'International Tables Vol C Tables 4.2.6.8 and 6.1.1.4'
O O 0.0106 0.0060 'International Tables Vol C Tables 4.2.6.8 and 6.1.1.4'
Ru Ru -1.2594 0.8363 'International Tables Vol C Tables 4.2.6.8 and 6.1.1.4'

loop_
_geom_angle_atom_site_label_1
_geom_angle_atom_site_label_2
_geom_angle_atom_site_label_3
_geom_angle
_geom_angle_site_symmetry_1
_geom_angle_site_symmetry_3
N2A Ru1 N1A 80.9(3) . .
N2 Ru1 N1 80.2(2) . .
N2 Ru1 C22 88.57(19) . .
N2A Ru1 C22 94.3(2) . .
N1A Ru1 C22 144.9(3) . .
N1 Ru1 C22 164.33(18) . .
N2 Ru1 C23 93.30(19) . .
N2A Ru1 C23 89.3(2) . .
N1A Ru1 C23 169.3(2) . .
N1 Ru1 C23 151.1(2) . .
C22 Ru1 C23 39.62(14) . .
N2 Ru1 C7 153.9(2) . .
N2A Ru1 C7 166.3(2) . .
N1A Ru1 C7 87.9(2) . .
N1 Ru1 C7 94.97(17) . .
C22 Ru1 C7 90.31(13) . .
C23 Ru1 C7 102.34(14) . .
N2 Ru1 C8 161.6(2) . .
N2A Ru1 C8 148.5(2) . .
N1A Ru1 C8 94.3(2) . .
N1 Ru1 C8 86.76(17) . .
C22 Ru1 C8 106.49(14) . .
C23 Ru1 C8 91.87(13) . .
C7 Ru1 C8 39.78(14) . .
C1 N1 C9 111.6(5) . .
C1 N1 Ru1 107.2(4) . .
C9 N1 Ru1 114.4(3) . .
C1 N1 H1 107.8 . .
C9 N1 H1 107.8 . .
Ru1 N1 H1 107.8 . .
C2 N2 C24 118.2(4) . .
C2 N2 Ru1 116.8(4) . .
C24 N2 Ru1 119.9(3) . .
N1 C1 C2 105.6(6) . .
N1 C1 C6 115.5(6) . .
C2 C1 C6 111.0(6) . .
N1 C1 H1A 108.2 . .
C2 C1 H1A 108.2 . .
C6 C1 H1A 108.2 . .
N2 C2 C3 115.6(6) . .
N2 C2 C1 106.3(5) . .
C3 C2 C1 107.2(6) . .
N2 C2 H2A 109.2 . .
C3 C2 H2A 109.2 . .
C1 C2 H2A 109.2 . .
C4 C3 C2 114.9(6) . .
C4 C3 H3A 108.5 . .
C2 C3 H3A 108.5 . .
C4 C3 H3B 108.5 . .
C2 C3 H3B 108.5 . .
H3A C3 H3B 107.5 . .
C3 C4 C5 116.4(6) . .
C3 C4 H4A 108.2 . .
C5 C4 H4A 108.2 . .
C3 C4 H4B 108.2 . .
C5 C4 H4B 108.2 . .
H4A C4 H4B 107.3 . .
C4 C5 C6 114.0(6) . .
C4 C5 H5A 108.7 . .
C6 C5 H5A 108.7 . .
C4 C5 H5B 108.7 . .
C6 C5 H5B 108.7 . .
H5A C5 H5B 107.6 . .
C5 C6 C1 109.9(6) . .
C5 C6 H6A 109.7 . .
C1 C6 H6A 109.7 . .
C5 C6 H6B 109.7 . .
C1 C6 H6B 109.7 . .
H6A C6 H6B 108.2 . .
C1A N1A C9A 114.8(7) . .
C1A N1A Ru1 112.1(5) . .
C9A N1A Ru1 115.4(4) . .
C1A N1A H1A1 104.3 . .
C9A N1A H1A1 104.3 . .
Ru1 N1A H1A1 104.3 . .
C24A N2A C2A 111.0(6) . .
C24A N2A Ru1 117.9(4) . .
C2A N2A Ru1 111.7(5) . .
N1A C1A C6A 114.5(9) . .
N1A C1A C2A 106.2(9) . .
C6A C1A C2A 110.1(9) . .
N1A C1A H1AA 108.6 . .
C6A C1A H1AA 108.6 . .
C2A C1A H1AA 108.6 . .
C3A C2A N2A 115.5(8) . .
C3A C2A C1A 110.6(9) . .
N2A C2A C1A 103.7(8) . .
C3A C2A H2AA 108.9 . .
N2A C2A H2AA 108.9 . .
C1A C2A H2AA 108.9 . .
C4A C3A C2A 116.4(9) . .
C4A C3A H3AA 108.2 . .
C2A C3A H3AA 108.2 . .
C4A C3A H3AB 108.2 . .
C2A C3A H3AB 108.2 . .
H3AA C3A H3AB 107.4 . .
C3A C4A C5A 116.3(9) . .
C3A C4A H4AA 108.2 . .
C5A C4A H4AA 108.2 . .
C3A C4A H4AB 108.2 . .
C5A C4A H4AB 108.2 . .
H4AA C4A H4AB 107.4 . .
C4A C5A C6A 113.8(10) . .
C4A C5A H5AA 108.8 . .
C6A C5A H5AA 108.8 . .
C4A C5A H5AB 108.8 . .
C6A C5A H5AB 108.8 . .
H5AA C5A H5AB 107.7 . .
C1A C6A C5A 109.8(10) . .
C1A C6A H6AA 109.7 . .
C5A C6A H6AA 109.7 . .
C1A C6A H6AB 109.7 . .
C5A C6A H6AB 109.7 . .
H6AA C6A H6AB 108.2 . .
C8 C7 C21 125.1(3) . .
C8 C7 Ru1 70.21(19) . .
C21 C7 Ru1 113.5(2) . .
C8 C7 H7A 113.5 . .
C21 C7 H7A 113.5 . .
Ru1 C7 H7A 113.5 . .
C7 C8 C10 124.6(3) . .
C7 C8 Ru1 70.01(19) . .
C10 C8 Ru1 116.4(2) . .
C7 C8 H8A 113.0 . .
C10 C8 H8A 113.0 . .
Ru1 C8 H8A 113.0 . .
C11 C10 C15 116.7(4) . .
C11 C10 C8 119.3(4) . .
C15 C10 C8 124.0(4) . .
C12 C11 C10 122.5(5) . .
C12 C11 H11 118.7 . .
C10 C11 H11 118.7 . .
C13 C12 C11 120.4(5) . .
C13 C12 K1 83.7(3) . .
C11 C12 K1 110.0(3) . .
C13 C12 H12 119.8 . .
C11 C12 H12 119.8 . .
K1 C12 H12 76.5 . .
C12 C13 C14 118.8(5) . .
C12 C13 K1 72.6(3) . .
C14 C13 K1 113.8(3) . .
C12 C13 H13 120.6 . .
C14 C13 H13 120.6 . .
K1 C13 H13 84.1 . .
C13 C14 C15 121.7(5) . .
C13 C14 H14 119.1 . .
C15 C14 H14 119.1 . .
C14 C15 C10 119.9(5) . .
C14 C15 C9A 120.4(4) . .
C10 C15 C9A 119.7(4) . .
C14 C15 C9 120.4(4) . .
C10 C15 C9 119.7(4) . .
C17 C16 C21 119.1(4) . .
C17 C16 C9A 119.8(4) . .
C21 C16 C9A 121.1(3) . .
C17 C16 C9 119.8(4) . .
C21 C16 C9 121.1(3) . .
C18 C17 C16 121.9(5) . .
C18 C17 H17A 119.0 . .
C16 C17 H17A 119.0 . .
C19 C18 C17 119.5(5) . .
C19 C18 H18A 120.2 . .
C17 C18 H18A 120.2 . .
C18 C19 C20 120.1(5) . .
C18 C19 H19A 120.0 . .
C20 C19 H19A 120.0 . .
C19 C20 C21 121.8(5) . .
C19 C20 H20A 119.1 . .
C21 C20 H20A 119.1 . .
C20 C21 C16 117.5(4) . .
C20 C21 C7 119.1(4) . .
C16 C21 C7 123.4(4) . .
C23 C22 C31 124.4(3) . .
C23 C22 Ru1 70.50(19) . .
C31 C22 Ru1 116.3(2) . .
C23 C22 H22A 113.0 . .
C31 C22 H22A 113.0 . .
Ru1 C22 H22A 113.0 . .
C22 C23 C25 124.1(3) . .
C22 C23 Ru1 69.88(19) . .
C25 C23 Ru1 115.0(2) . .
C22 C23 H23A 113.5 . .
C25 C23 H23A 113.5 . .
Ru1 C23 H23A 113.5 . .
C30 C25 C26 117.6(4) . .
C30 C25 C23 123.5(3) . .
C26 C25 C23 118.9(4) . .
C27 C26 C25 121.2(6) . .
C27 C26 H26A 119.4 . .
C25 C26 H26A 119.4 . .
C28 C27 C26 120.9(5) . .
C28 C27 H27A 119.5 . .
C26 C27 H27A 119.5 . .
C27 C28 C29 119.3(5) . .
C27 C28 H28A 120.4 . .
C29 C28 H28A 120.4 . .
C28 C29 C30 121.0(5) . .
C28 C29 H29A 119.5 . .
C30 C29 H29A 119.5 . .
C29 C30 C25 119.8(4) . .
C29 C30 C24A 119.7(4) . .
C25 C30 C24A 120.4(3) . .
C29 C30 C24 119.7(4) . .
C25 C30 C24 120.4(3) . .
C32 C31 C36 117.3(4) . .
C32 C31 C22 120.0(4) . .
C36 C31 C22 122.7(3) . .
C31 C32 C33 121.6(4) . .
C31 C32 H32A 119.2 . .
C33 C32 H32A 119.2 . .
C34 C33 C32 119.9(5) . .
C34 C33 H33A 120.0 . .
C32 C33 H33A 120.0 . .
C33 C34 C35 119.9(4) . .
C33 C34 H34A 120.1 . .
C35 C34 H34A 120.1 . .
C34 C35 C36 121.5(5) . .
C34 C35 H35A 119.2 . .
C36 C35 H35A 119.2 . .
C35 C36 C31 119.8(4) . .
C35 C36 C24A 120.1(4) . .
C31 C36 C24A 120.1(3) . .
C35 C36 C24 120.1(4) . .
C31 C36 C24 120.1(3) . .
O1A K1 O2A 63.2(4) . .
O3 K1 O5 119.24(13) . .
O3 K1 O4 60.35(12) . .
O5 K1 O4 60.29(14) . .
O1A K1 O6A 60.4(6) . .
O2A K1 O6A 123.6(5) . .
O1A K1 O3A 124.8(4) . .
O2A K1 O3A 62.0(3) . .
O6A K1 O3A 172.1(5) . .
O3 K1 O1 120.35(13) . .
O5 K1 O1 119.21(15) . .
O4 K1 O1 178.94(13) . .
O3 K1 O6 178.01(12) . .
O5 K1 O6 60.50(15) . .
O4 K1 O6 119.82(15) . .
O1 K1 O6 59.50(15) . .
O3 K1 O2 61.96(12) . .
O5 K1 O2 176.51(13) . .
O4 K1 O2 120.00(13) . .
O1 K1 O2 60.45(13) . .
O6 K1 O2 118.43(15) . .
O1A K1 O4A 170.5(4) . .
O2A K1 O4A 118.8(3) . .
O6A K1 O4A 116.9(5) . .
O3A K1 O4A 58.9(3) . .
O1A K1 O5A 119.2(4) . .
O2A K1 O5A 177.4(3) . .
O6A K1 O5A 58.8(5) . .
O3A K1 O5A 115.8(3) . .
O4A K1 O5A 58.7(3) . .
C38 O1 C39 113.2(5) . .
C38 O1 K1 118.0(4) . .
C39 O1 K1 114.7(3) . .
C40 O2 C41 110.9(6) . .
C40 O2 K1 111.8(4) . .
C41 O2 K1 108.6(3) . .
C42 O3 C43 112.7(6) . .
C42 O3 K1 113.0(4) . .
C43 O3 K1 115.9(3) . .
C44 O4 C45 111.2(6) . .
C44 O4 K1 116.8(5) . .
C45 O4 K1 117.2(4) . .
C47 O5 C46 110.9(6) . .
C47 O5 K1 116.1(4) . .
C46 O5 K1 115.5(5) . .
C48 O6 C37 111.1(6) . .
C48 O6 K1 115.0(4) . .
C37 O6 K1 115.0(4) . .
C16 C9 C15 112.4(3) . .
C16 C9 N1 120.7(4) . .
C15 C9 N1 98.8(4) . .
C16 C9 H9 108.1 . .
C15 C9 H9 108.1 . .
N1 C9 H9 108.1 . .
N2 C24 C30 117.3(4) . .
N2 C24 C36 102.5(4) . .
C30 C24 C36 111.1(3) . .
N2 C24 H24 108.5 . .
C30 C24 H24 108.5 . .
C36 C24 H24 108.5 . .
O6 C37 C38 110.9(6) . .
O6 C37 H37A 109.5 . .
C38 C37 H37A 109.5 . .
O6 C37 H37B 109.5 . .
C38 C37 H37B 109.5 . .
H37A C37 H37B 108.0 . .
O1 C38 C37 108.7(6) . .
O1 C38 H38A 109.9 . .
C37 C38 H38A 109.9 . .
O1 C38 H38B 109.9 . .
C37 C38 H38B 109.9 . .
H38A C38 H38B 108.3 . .
O1 C39 C40 109.3(6) . .
O1 C39 H39A 109.8 . .
C40 C39 H39A 109.8 . .
O1 C39 H39B 109.8 . .
C40 C39 H39B 109.8 . .
H39A C39 H39B 108.3 . .
O2 C40 C39 110.3(7) . .
O2 C40 H40A 109.6 . .
C39 C40 H40A 109.6 . .
O2 C40 H40B 109.6 . .
C39 C40 H40B 109.6 . .
H40A C40 H40B 108.1 . .
O2 C41 C42 108.0(6) . .
O2 C41 H41A 110.1 . .
C42 C41 H41A 110.1 . .
O2 C41 H41B 110.1 . .
C42 C41 H41B 110.1 . .
H41A C41 H41B 108.4 . .
O3 C42 C41 110.2(6) . .
O3 C42 H42A 109.6 . .
C41 C42 H42A 109.6 . .
O3 C42 H42B 109.6 . .
C41 C42 H42B 109.6 . .
H42A C42 H42B 108.1 . .
O3 C43 C44 110.0(6) . .
O3 C43 H43A 109.7 . .
C44 C43 H43A 109.7 . .
O3 C43 H43B 109.7 . .
C44 C43 H43B 109.7 . .
H43A C43 H43B 108.2 . .
O4 C44 C43 108.6(7) . .
O4 C44 H44A 110.0 . .
C43 C44 H44A 110.0 . .
O4 C44 H44B 110.0 . .
C43 C44 H44B 110.0 . .
H44A C44 H44B 108.4 . .
O4 C45 C46 108.0(6) . .
O4 C45 H45A 110.1 . .
C46 C45 H45A 110.1 . .
O4 C45 H45B 110.1 . .
C46 C45 H45B 110.1 . .
H45A C45 H45B 108.4 . .
O5 C46 C45 107.6(7) . .
O5 C46 H46A 110.2 . .
C45 C46 H46A 110.2 . .
O5 C46 H46B 110.2 . .
C45 C46 H46B 110.2 . .
H46A C46 H46B 108.5 . .
O5 C47 C48 109.8(6) . .
O5 C47 H47A 109.7 . .
C48 C47 H47A 109.7 . .
O5 C47 H47B 109.7 . .
C48 C47 H47B 109.7 . .
H47A C47 H47B 108.2 . .
O6 C48 C47 107.8(6) . .
O6 C48 H48A 110.1 . .
C47 C48 H48A 110.1 . .
O6 C48 H48B 110.1 . .
C47 C48 H48B 110.1 . .
H48A C48 H48B 108.5 . .
C39A O1A C38A 125.4(19) . .
C39A O1A K1 115.1(14) . .
C38A O1A K1 119.4(13) . .
C41A O2A C40A 115.6(15) . .
C41A O2A K1 112.6(12) . .
C40A O2A K1 110.2(12) . .
C43A O3A C42A 115.5(12) . .
C43A O3A K1 117.3(13) . .
C42A O3A K1 112.5(7) . .
C45A O4A C44A 117.1(12) . .
C45A O4A K1 117.5(10) . .
C44A O4A K1 114.8(8) . .
C47A O5A C46A 114.7(14) . .
C47A O5A K1 111.7(16) . .
C46A O5A K1 112.5(9) . .
C37A O6A C48A 126(3) . .
C37A O6A K1 117.2(18) . .
C48A O6A K1 116.5(15) . .
C16 C9A C15 112.4(3) . .
C16 C9A N1A 94.4(4) . .
C15 C9A N1A 124.2(4) . .
C16 C9A H9A 108.2 . .
C15 C9A H9A 108.2 . .
N1A C9A H9A 108.2 . .
C30 C24A N2A 100.7(4) . .
C30 C24A C36 111.1(3) . .
N2A C24A C36 119.7(4) . .
C30 C24A H24A 108.3 . .
N2A C24A H24A 108.3 . .
C36 C24A H24A 108.3 . .
O6A C37A C38A 127(3) . .
O6A C37A K1 45.3(17) . .
C38A C37A K1 82.2(13) . .
O6A C37A H37C 105.5 . .
C38A C37A H37C 105.5 . .
K1 C37A H37C 129.1 . .
O6A C37A H37D 105.5 . .
C38A C37A H37D 105.5 . .
K1 C37A H37D 120.4 . .
H37C C37A H37D 106.1 . .
O1A C38A C37A 115.2(15) . .
O1A C38A H38C 108.5 . .
C37A C38A H38C 108.5 . .
O1A C38A H38D 108.5 . .
C37A C38A H38D 108.5 . .
H38C C38A H38D 107.5 . .
O1A C39A C40A 117(2) . .
O1A C39A K1 45.0(13) . .
C40A C39A K1 77.9(15) . .
O1A C39A H39C 108.1 . .
C40A C39A H39C 108.1 . .
K1 C39A H39C 146.1 . .
O1A C39A H39D 108.1 . .
C40A C39A H39D 108.1 . .
K1 C39A H39D 102.0 . .
H39C C39A H39D 107.3 . .
O2A C40A C39A 114(2) . .
O2A C40A K1 47.6(10) . .
C39A C40A K1 78.0(15) . .
O2A C40A H40C 108.7 . .
C39A C40A H40C 108.7 . .
K1 C40A H40C 153.2 . .
O2A C40A H40D 108.7 . .
C39A C40A H40D 108.7 . .
K1 C40A H40D 93.9 . .
H40C C40A H40D 107.6 . .
O2A C41A C42A 111(2) . .
O2A C41A K1 45.8(10) . .
C42A C41A K1 81.6(13) . .
O2A C41A H41C 109.5 . .
C42A C41A H41C 109.5 . .
K1 C41A H41C 88.0 . .
O2A C41A H41D 109.5 . .
C42A C41A H41D 109.5 . .
K1 C41A H41D 154.9 . .
H41C C41A H41D 108.1 . .
O3A C42A C41A 113.1(15) . .
O3A C42A H42C 109.0 . .
C41A C42A H42C 109.0 . .
O3A C42A H42D 109.0 . .
C41A C42A H42D 109.0 . .
H42C C42A H42D 107.8 . .
O3A C43A C44A 113(2) . .
O3A C43A H43C 109.0 . .
C44A C43A H43C 109.0 . .
O3A C43A H43D 109.0 . .
C44A C43A H43D 109.0 . .
H43C C43A H43D 107.8 . .
C43A C44A O4A 109.3(15) . .
C43A C44A H44C 109.8 . .
O4A C44A H44C 109.8 . .
C43A C44A H44D 109.8 . .
O4A C44A H44D 109.8 . .
H44C C44A H44D 108.3 . .
O4A C45A C46A 116.8(19) . .
O4A C45A H45C 108.1 . .
C46A C45A H45C 108.1 . .
O4A C45A H45D 108.1 . .
C46A C45A H45D 108.1 . .
H45C C45A H45D 107.3 . .
O5A C46A C45A 113.3(16) . .
O5A C46A H46C 108.9 . .
C45A C46A H46C 108.9 . .
O5A C46A H46D 108.9 . .
C45A C46A H46D 108.9 . .
H46C C46A H46D 107.7 . .
O5A C47A C48A 109(2) . .
O5A C47A H47C 109.9 . .
C48A C47A H47C 109.9 . .
O5A C47A H47D 109.9 . .
C48A C47A H47D 109.9 . .
H47C C47A H47D 108.3 . .
O6A C48A C47A 110(2) . .
O6A C48A H48C 109.8 . .
C47A C48A H48C 109.8 . .
O6A C48A H48D 109.8 . .
C47A C48A H48D 109.8 . .
H48C C48A H48D 108.2 . .
C49 O7 C52 107.1(4) . .
O7 C49 C50 108.1(6) . .
O7 C49 H49A 110.1 . .
C50 C49 H49A 110.1 . .
O7 C49 H49B 110.1 . .
C50 C49 H49B 110.1 . .
H49A C49 H49B 108.4 . .
C49 C50 C51 100.9(5) . .
C49 C50 H50A 111.6 . .
C51 C50 H50A 111.6 . .
C49 C50 H50B 111.6 . .
C51 C50 H50B 111.6 . .
H50A C50 H50B 109.4 . .
C52 C51 C50 104.8(5) . .
C52 C51 H51A 110.8 . .
C50 C51 H51A 110.8 . .
C52 C51 H51B 110.8 . .
C50 C51 H51B 110.8 . .
H51A C51 H51B 108.9 . .
O7 C52 C51 104.3(5) . .
O7 C52 H52A 110.9 . .
C51 C52 H52A 110.9 . .
O7 C52 H52B 110.9 . .
C51 C52 H52B 110.9 . .
H52A C52 H52B 108.9 . .
C1S O1S C4S 106.7(5) . .
O1S C1S C2S 108.8(5) . .
O1S C1S H1SA 109.9 . .
C2S C1S H1SA 109.9 . .
O1S C1S H1SB 109.9 . .
C2S C1S H1SB 109.9 . .
H1SA C1S H1SB 108.3 . .
C3S C2S C1S 105.3(5) . .
C3S C2S H2SA 110.7 . .
C1S C2S H2SA 110.7 . .
C3S C2S H2SB 110.7 . .
C1S C2S H2SB 110.7 . .
H2SA C2S H2SB 108.8 . .
C2S C3S C4S 106.5(5) . .
C2S C3S H3SA 110.4 . .
C4S C3S H3SA 110.4 . .
C2S C3S H3SB 110.4 . .
C4S C3S H3SB 110.4 . .
H3SA C3S H3SB 108.6 . .
O1S C4S C3S 109.0(4) . .
O1S C4S H4SA 109.9 . .
C3S C4S H4SA 109.9 . .
O1S C4S H4SB 109.9 . .
C3S C4S H4SB 109.9 . .
H4SA C4S H4SB 108.3 . .

loop_
_geom_bond_atom_site_label_1
_geom_bond_atom_site_label_2
_geom_bond_distance
_geom_bond_site_symmetry_2
Ru1 N2 1.994(4) .
Ru1 N2A 2.001(4) .
Ru1 N1A 2.068(4) .
Ru1 N1 2.092(4) .
Ru1 C22 2.113(3) .
Ru1 C23 2.121(3) .
Ru1 C7 2.122(3) .
Ru1 C8 2.125(3) .
N1 C1 1.501(9) .
N1 C9 1.524(6) .
N1 H1 1.0000 .
N2 C2 1.446(8) .
N2 C24 1.477(6) .
C1 C2 1.532(10) .
C1 C6 1.540(9) .
C1 H1A 1.0000 .
C2 C3 1.526(9) .
C2 H2A 1.0000 .
C3 C4 1.466(9) .
C3 H3A 0.9900 .
C3 H3B 0.9900 .
C4 C5 1.476(9) .
C4 H4A 0.9900 .
C4 H4B 0.9900 .
C5 C6 1.505(9) .
C5 H5A 0.9900 .
C5 H5B 0.9900 .
C6 H6A 0.9900 .
C6 H6B 0.9900 .
N1A C1A 1.441(13) .
N1A C9A 1.530(7) .
N1A H1A1 1.0000 .
N2A C24A 1.507(7) .
N2A C2A 1.522(12) .
C1A C6A 1.508(15) .
C1A C2A 1.541(14) .
C1A H1AA 1.0000 .
C2A C3A 1.512(14) .
C2A H2AA 1.0000 .
C3A C4A 1.467(14) .
C3A H3AA 0.9900 .
C3A H3AB 0.9900 .
C4A C5A 1.479(15) .
C4A H4AA 0.9900 .
C4A H4AB 0.9900 .
C5A C6A 1.570(16) .
C5A H5AA 0.9900 .
C5A H5AB 0.9900 .
C6A H6AA 0.9900 .
C6A H6AB 0.9900 .
C7 C8 1.445(5) .
C7 C21 1.463(5) .
C7 H7A 1.0000 .
C8 C10 1.469(5) .
C8 H8A 1.0000 .
C10 C11 1.398(6) .
C10 C15 1.406(6) .
C11 C12 1.384(7) .
C11 H11 0.9500 .
C12 C13 1.361(8) .
C12 K1 3.224(5) .
C12 H12 0.9500 .
C13 C14 1.387(8) .
C13 K1 3.359(5) .
C13 H13 0.9500 .
C14 C15 1.393(6) .
C14 H14 0.9500 .
C15 C9A 1.505(6) .
C15 C9 1.505(6) .
C16 C17 1.393(6) .
C16 C21 1.415(5) .
C16 C9A 1.500(6) .
C16 C9 1.500(6) .
C17 C18 1.379(8) .
C17 H17A 0.9500 .
C18 C19 1.366(8) .
C18 H18A 0.9500 .
C19 C20 1.387(6) .
C19 H19A 0.9500 .
C20 C21 1.404(6) .
C20 H20A 0.9500 .
C22 C23 1.435(5) .
C22 C31 1.471(5) .
C22 H22A 1.0000 .
C23 C25 1.469(5) .
C23 H23A 1.0000 .
C25 C30 1.405(6) .
C25 C26 1.405(6) .
C26 C27 1.381(8) .
C26 H26A 0.9500 .
C27 C28 1.367(9) .
C27 H27A 0.9500 .
C28 C29 1.382(8) .
C28 H28A 0.9500 .
C29 C30 1.400(6) .
C29 H29A 0.9500 .
C30 C24A 1.501(6) .
C30 C24 1.501(6) .
C31 C32 1.391(5) .
C31 C36 1.417(5) .
C32 C33 1.394(6) .
C32 H32A 0.9500 .
C33 C34 1.366(7) .
C33 H33A 0.9500 .
C34 C35 1.367(7) .
C34 H34A 0.9500 .
C35 C36 1.383(5) .
C35 H35A 0.9500 .
C36 C24A 1.507(6) .
C36 C24 1.507(6) .
K1 O1A 2.699(19) .
K1 O2A 2.720(13) .
K1 O3 2.754(4) .
K1 O5 2.761(4) .
K1 O4 2.772(4) .
K1 O6A 2.79(3) .
K1 O3A 2.788(10) .
K1 O1 2.791(5) .
K1 O6 2.815(4) .
K1 O2 2.847(4) .
K1 O4A 2.872(11) .
K1 O5A 2.907(13) .
O1 C38 1.413(9) .
O1 C39 1.436(8) .
O2 C40 1.394(8) .
O2 C41 1.425(9) .
O3 C42 1.405(8) .
O3 C43 1.433(7) .
O4 C44 1.407(10) .
O4 C45 1.423(8) .
O5 C47 1.416(9) .
O5 C46 1.429(11) .
O6 C48 1.384(9) .
O6 C37 1.403(9) .
C9 H9 1.0000 .
C24 H24 1.0000 .
C37 C38 1.489(11) .
C37 H37A 0.9900 .
C37 H37B 0.9900 .
C38 H38A 0.9900 .
C38 H38B 0.9900 .
C39 C40 1.469(13) .
C39 H39A 0.9900 .
C39 H39B 0.9900 .
C40 H40A 0.9900 .
C40 H40B 0.9900 .
C41 C42 1.489(14) .
C41 H41A 0.9900 .
C41 H41B 0.9900 .
C42 H42A 0.9900 .
C42 H42B 0.9900 .
C43 C44 1.489(13) .
C43 H43A 0.9900 .
C43 H43B 0.9900 .
C44 H44A 0.9900 .
C44 H44B 0.9900 .
C45 C46 1.523(13) .
C45 H45A 0.9900 .
C45 H45B 0.9900 .
C46 H46A 0.9900 .
C46 H46B 0.9900 .
C47 C48 1.540(13) .
C47 H47A 0.9900 .
C47 H47B 0.9900 .
C48 H48A 0.9900 .
C48 H48B 0.9900 .
O1A C39A 1.30(3) .
O1A C38A 1.383(10) .
O2A C41A 1.39(3) .
O2A C40A 1.39(3) .
O3A C43A 1.35(3) .
O3A C42A 1.428(17) .
O4A C45A 1.30(2) .
O4A C44A 1.461(17) .
O5A C47A 1.38(3) .
O5A C46A 1.40(2) .
O6A C37A 1.18(3) .
O6A C48A 1.44(3) .
C9A H9A 1.0000 .
C24A H24A 1.0000 .
C37A C38A 1.436(10) .
C37A H37C 0.9900 .
C37A H37D 0.9900 .
C38A H38C 0.9900 .
C38A H38D 0.9900 .
C39A C40A 1.446(10) .
C39A H39C 0.9900 .
C39A H39D 0.9900 .
C40A H40C 0.9900 .
C40A H40D 0.9900 .
C41A C42A 1.439(10) .
C41A H41C 0.9900 .
C41A H41D 0.9900 .
C42A H42C 0.9900 .
C42A H42D 0.9900 .
C43A C44A 1.448(10) .
C43A H43C 0.9900 .
C43A H43D 0.9900 .
C44A H44C 0.9900 .
C44A H44D 0.9900 .
C45A C46A 1.452(9) .
C45A H45C 0.9900 .
C45A H45D 0.9900 .
C46A H46C 0.9900 .
C46A H46D 0.9900 .
C47A C48A 1.447(10) .
C47A H47C 0.9900 .
C47A H47D 0.9900 .
C48A H48C 0.9900 .
C48A H48D 0.9900 .
O7 C49 1.321(6) .
O7 C52 1.420(5) .
C49 C50 1.462(9) .
C49 H49A 0.9900 .
C49 H49B 0.9900 .
C50 C51 1.543(9) .
C50 H50A 0.9900 .
C50 H50B 0.9900 .
C51 C52 1.478(8) .
C51 H51A 0.9900 .
C51 H51B 0.9900 .
C52 H52A 0.9900 .
C52 H52B 0.9900 .
O1S C1S 1.411(7) .
O1S C4S 1.433(6) .
C1S C2S 1.479(9) .
C1S H1SA 0.9900 .
C1S H1SB 0.9900 .
C2S C3S 1.434(8) .
C2S H2SA 0.9900 .
C2S H2SB 0.9900 .
C3S C4S 1.465(7) .
C3S H3SA 0.9900 .
C3S H3SB 0.9900 .
C4S H4SA 0.9900 .
C4S H4SB 0.9900 .

loop_
_geom_torsion_atom_site_label_1
_geom_torsion_atom_site_label_2
_geom_torsion_atom_site_label_3
_geom_torsion_atom_site_label_4
_geom_torsion
_geom_torsion_site_symmetry_1
_geom_torsion_site_symmetry_2
_geom_torsion_site_symmetry_3
_geom_torsion_site_symmetry_4
C9 N1 C1 C2 -174.5(5) . . . .
Ru1 N1 C1 C2 -48.4(7) . . . .
C9 N1 C1 C6 62.5(8) . . . .
Ru1 N1 C1 C6 -171.5(5) . . . .
C24 N2 C2 C3 56.9(10) . . . .
Ru1 N2 C2 C3 -148.6(5) . . . .
C24 N2 C2 C1 175.7(5) . . . .
Ru1 N2 C2 C1 -29.7(9) . . . .
N1 C1 C2 N2 50.2(9) . . . .
C6 C1 C2 N2 176.1(6) . . . .
N1 C1 C2 C3 174.4(5) . . . .
C6 C1 C2 C3 -59.7(9) . . . .
N2 C2 C3 C4 171.0(6) . . . .
C1 C2 C3 C4 52.7(8) . . . .
C2 C3 C4 C5 -45.7(9) . . . .
C3 C4 C5 C6 43.3(9) . . . .
C4 C5 C6 C1 -49.1(9) . . . .
N1 C1 C6 C5 179.4(6) . . . .
C2 C1 C6 C5 59.3(9) . . . .
C9A N1A C1A C6A -63.4(13) . . . .
Ru1 N1A C1A C6A 162.3(8) . . . .
C9A N1A C1A C2A 174.9(7) . . . .
Ru1 N1A C1A C2A 40.6(11) . . . .
C24A N2A C2A C3A -61.1(11) . . . .
Ru1 N2A C2A C3A 165.1(7) . . . .
C24A N2A C2A C1A 177.7(7) . . . .
Ru1 N2A C2A C1A 43.9(10) . . . .
N1A C1A C2A C3A -177.7(9) . . . .
C6A C1A C2A C3A 57.8(15) . . . .
N1A C1A C2A N2A -53.3(12) . . . .
C6A C1A C2A N2A -177.8(9) . . . .
N2A C2A C3A C4A -165.3(9) . . . .
C1A C2A C3A C4A -47.9(14) . . . .
C2A C3A C4A C5A 40.5(15) . . . .
C3A C4A C5A C6A -41.1(16) . . . .
N1A C1A C6A C5A -178.6(9) . . . .
C2A C1A C6A C5A -59.0(15) . . . .
C4A C5A C6A C1A 50.8(16) . . . .
C21 C7 C8 C10 3.5(5) . . . .
Ru1 C7 C8 C10 108.9(3) . . . .
C21 C7 C8 Ru1 -105.4(3) . . . .
C7 C8 C10 C11 141.9(4) . . . .
Ru1 C8 C10 C11 -135.1(3) . . . .
C7 C8 C10 C15 -39.0(5) . . . .
Ru1 C8 C10 C15 44.0(4) . . . .
C15 C10 C11 C12 1.0(6) . . . .
C8 C10 C11 C12 -179.9(4) . . . .
C10 C11 C12 C13 0.5(7) . . . .
C10 C11 C12 K1 -94.0(4) . . . .
C11 C12 C13 C14 -1.4(7) . . . .
K1 C12 C13 C14 108.1(4) . . . .
C11 C12 C13 K1 -109.5(4) . . . .
C12 C13 C14 C15 1.0(7) . . . .
K1 C13 C14 C15 83.4(5) . . . .
C13 C14 C15 C10 0.5(6) . . . .
C13 C14 C15 C9A -177.5(4) . . . .
C13 C14 C15 C9 -177.5(4) . . . .
C11 C10 C15 C14 -1.4(5) . . . .
C8 C10 C15 C14 179.5(3) . . . .
C11 C10 C15 C9A 176.6(3) . . . .
C8 C10 C15 C9A -2.5(5) . . . .
C11 C10 C15 C9 176.6(3) . . . .
C8 C10 C15 C9 -2.5(5) . . . .
C21 C16 C17 C18 0.0(6) . . . .
C9A C16 C17 C18 179.8(4) . . . .
C9 C16 C17 C18 179.8(4) . . . .
C16 C17 C18 C19 1.1(8) . . . .
C17 C18 C19 C20 -1.0(8) . . . .
C18 C19 C20 C21 -0.1(7) . . . .
C19 C20 C21 C16 1.2(5) . . . .
C19 C20 C21 C7 -177.2(4) . . . .
C17 C16 C21 C20 -1.1(5) . . . .
C9A C16 C21 C20 179.1(3) . . . .
C9 C16 C21 C20 179.1(3) . . . .
C17 C16 C21 C7 177.2(3) . . . .
C9A C16 C21 C7 -2.6(5) . . . .
C9 C16 C21 C7 -2.6(5) . . . .
C8 C7 C21 C20 -144.7(3) . . . .
Ru1 C7 C21 C20 133.7(3) . . . .
C8 C7 C21 C16 37.0(5) . . . .
Ru1 C7 C21 C16 -44.6(4) . . . .
C31 C22 C23 C25 1.9(5) . . . .
Ru1 C22 C23 C25 -107.2(3) . . . .
C31 C22 C23 Ru1 109.1(3) . . . .
C22 C23 C25 C30 40.2(5) . . . .
Ru1 C23 C25 C30 -41.5(5) . . . .
C22 C23 C25 C26 -141.4(4) . . . .
Ru1 C23 C25 C26 136.8(3) . . . .
C30 C25 C26 C27 2.5(6) . . . .
C23 C25 C26 C27 -175.9(4) . . . .
C25 C26 C27 C28 0.0(8) . . . .
C26 C27 C28 C29 -2.4(9) . . . .
C27 C28 C29 C30 2.3(8) . . . .
C28 C29 C30 C25 0.2(6) . . . .
C28 C29 C30 C24A 178.4(4) . . . .
C28 C29 C30 C24 178.4(4) . . . .
C26 C25 C30 C29 -2.6(6) . . . .
C23 C25 C30 C29 175.8(4) . . . .
C26 C25 C30 C24A 179.2(4) . . . .
C23 C25 C30 C24A -2.5(6) . . . .
C26 C25 C30 C24 179.2(4) . . . .
C23 C25 C30 C24 -2.5(6) . . . .
C23 C22 C31 C32 140.1(4) . . . .
Ru1 C22 C31 C32 -136.4(3) . . . .
C23 C22 C31 C36 -41.7(5) . . . .
Ru1 C22 C31 C36 41.8(4) . . . .
C36 C31 C32 C33 0.2(6) . . . .
C22 C31 C32 C33 178.5(4) . . . .
C31 C32 C33 C34 -0.9(7) . . . .
C32 C33 C34 C35 1.3(7) . . . .
C33 C34 C35 C36 -1.0(7) . . . .
C34 C35 C36 C31 0.3(6) . . . .
C34 C35 C36 C24A -178.9(4) . . . .
C34 C35 C36 C24 -178.9(4) . . . .
C32 C31 C36 C35 0.1(5) . . . .
C22 C31 C36 C35 -178.2(3) . . . .
C32 C31 C36 C24A 179.4(3) . . . .
C22 C31 C36 C24A 1.1(5) . . . .
C32 C31 C36 C24 179.4(3) . . . .
C22 C31 C36 C24 1.1(5) . . . .
C17 C16 C9 C15 116.8(4) . . . .
C21 C16 C9 C15 -63.4(4) . . . .
C17 C16 C9 N1 -127.3(4) . . . .
C21 C16 C9 N1 52.5(6) . . . .
C14 C15 C9 C16 -114.9(4) . . . .
C10 C15 C9 C16 67.1(4) . . . .
C14 C15 C9 N1 116.5(4) . . . .
C10 C15 C9 N1 -61.5(4) . . . .
C1 N1 C9 C16 82.4(6) . . . .
Ru1 N1 C9 C16 -39.6(6) . . . .
C1 N1 C9 C15 -154.9(5) . . . .
Ru1 N1 C9 C15 83.2(4) . . . .
C2 N2 C24 C30 107.5(6) . . . .
Ru1 N2 C24 C30 -46.3(6) . . . .
C2 N2 C24 C36 -130.6(6) . . . .
Ru1 N2 C24 C36 75.7(5) . . . .
C29 C30 C24 N2 -126.2(4) . . . .
C25 C30 C24 N2 52.0(5) . . . .
C29 C30 C24 C36 116.4(4) . . . .
C25 C30 C24 C36 -65.4(4) . . . .
C35 C36 C24 N2 119.6(4) . . . .
C31 C36 C24 N2 -59.7(4) . . . .
C35 C36 C24 C30 -114.3(4) . . . .
C31 C36 C24 C30 66.4(4) . . . .
C48 O6 C37 C38 178.6(7) . . . .
K1 O6 C37 C38 -48.5(7) . . . .
C39 O1 C38 C37 179.1(6) . . . .
K1 O1 C38 C37 -42.9(7) . . . .
O6 C37 C38 O1 60.2(8) . . . .
C38 O1 C39 C40 -174.6(6) . . . .
K1 O1 C39 C40 45.9(6) . . . .
C41 O2 C40 C39 173.7(6) . . . .
K1 O2 C40 C39 52.4(8) . . . .
O1 C39 C40 O2 -67.2(8) . . . .
C40 O2 C41 C42 -177.2(6) . . . .
K1 O2 C41 C42 -54.0(5) . . . .
C43 O3 C42 C41 177.2(6) . . . .
K1 O3 C42 C41 -49.0(8) . . . .
O2 C41 C42 O3 72.3(8) . . . .
C42 O3 C43 C44 178.4(7) . . . .
K1 O3 C43 C44 46.0(7) . . . .
C45 O4 C44 C43 -175.5(7) . . . .
K1 O4 C44 C43 46.4(9) . . . .
O3 C43 C44 O4 -60.5(10) . . . .
C44 O4 C45 C46 177.7(8) . . . .
K1 O4 C45 C46 -44.3(8) . . . .
C47 O5 C46 C45 173.5(7) . . . .
K1 O5 C46 C45 -51.8(9) . . . .
O4 C45 C46 O5 62.5(10) . . . .
C46 O5 C47 C48 179.9(7) . . . .
K1 O5 C47 C48 45.4(7) . . . .
C37 O6 C48 C47 -177.9(6) . . . .
K1 O6 C48 C47 49.3(8) . . . .
O5 C47 C48 O6 -63.1(8) . . . .
C17 C16 C9A C15 116.8(4) . . . .
C21 C16 C9A C15 -63.4(4) . . . .
C17 C16 C9A N1A -113.3(4) . . . .
C21 C16 C9A N1A 66.5(4) . . . .
C14 C15 C9A C16 -114.9(4) . . . .
C10 C15 C9A C16 67.1(4) . . . .
C14 C15 C9A N1A 132.7(5) . . . .
C10 C15 C9A N1A -45.3(6) . . . .
C1A N1A C9A C16 144.3(7) . . . .
Ru1 N1A C9A C16 -83.0(5) . . . .
C1A N1A C9A C15 -94.7(8) . . . .
Ru1 N1A C9A C15 38.0(7) . . . .
C29 C30 C24A N2A -115.8(4) . . . .
C25 C30 C24A N2A 62.4(4) . . . .
C29 C30 C24A C36 116.4(4) . . . .
C25 C30 C24A C36 -65.4(4) . . . .
C2A N2A C24A C30 152.1(6) . . . .
Ru1 N2A C24A C30 -77.3(5) . . . .
C2A N2A C24A C36 -85.9(7) . . . .
Ru1 N2A C24A C36 44.7(6) . . . .
C35 C36 C24A C30 -114.3(4) . . . .
C31 C36 C24A C30 66.4(4) . . . .
C35 C36 C24A N2A 129.0(4) . . . .
C31 C36 C24A N2A -50.3(5) . . . .
C48A O6A C37A C38A 164(3) . . . .
K1 O6A C37A C38A -6(6) . . . .
C48A O6A C37A K1 170(5) . . . .
C39A O1A C38A C37A 170(3) . . . .
K1 O1A C38A C37A -6(3) . . . .
O6A C37A C38A O1A 9(6) . . . .
K1 C37A C38A O1A 4.3(19) . . . .
C38A O1A C39A C40A 151(2) . . . .
K1 O1A C39A C40A -33(4) . . . .
C38A O1A C39A K1 -176(3) . . . .
C41A O2A C40A C39A -173(3) . . . .
K1 O2A C40A C39A -44(3) . . . .
C41A O2A C40A K1 -129(2) . . . .
O1A C39A C40A O2A 55(4) . . . .
K1 C39A C40A O2A 31(2) . . . .
O1A C39A C40A K1 23(3) . . . .
C40A O2A C41A C42A -178(2) . . . .
K1 O2A C41A C42A 54(3) . . . .
C40A O2A C41A K1 128(2) . . . .
C43A O3A C42A C41A 175(3) . . . .
K1 O3A C42A C41A 36(2) . . . .
O2A C41A C42A O3A -62(3) . . . .
K1 C41A C42A O3A -26.1(14) . . . .
C42A O3A C43A C44A 173(2) . . . .
K1 O3A C43A C44A -50(3) . . . .
O3A C43A C44A O4A 60(3) . . . .
C45A O4A C44A C43A 177(2) . . . .
K1 O4A C44A C43A -39(2) . . . .
C44A O4A C45A C46A 178.3(17) . . . .
K1 O4A C45A C46A 35(2) . . . .
C47A O5A C46A C45A 173(3) . . . .
K1 O5A C46A C45A 44(2) . . . .
O4A C45A C46A O5A -55(3) . . . .
C46A O5A C47A C48A 176(2) . . . .
K1 O5A C47A C48A -54(3) . . . .
C37A O6A C48A C47A 144(4) . . . .
K1 O6A C48A C47A -46(3) . . . .
O5A C47A C48A O6A 68(4) . . . .
C52 O7 C49 C50 40.9(7) . . . .
O7 C49 C50 C51 -29.3(7) . . . .
C49 C50 C51 C52 7.7(7) . . . .
C49 O7 C52 C51 -33.9(7) . . . .
C50 C51 C52 O7 14.1(6) . . . .
C4S O1S C1S C2S -14.0(8) . . . .
O1S C1S C2S C3S 19.8(8) . . . .
C1S C2S C3S C4S -17.2(8) . . . .
C1S O1S C4S C3S 3.1(7) . . . .
C2S C3S C4S O1S 9.3(8) . . . .
